data_4320946
loop_
_publ_author_name
'Raimund Br\"ochler'
'Iona H. T. Sham'
'Matthias Bodenbinder'
'Volker Schmitz'
'Steven J. Rettig'
'James Trotter'
'Helge Willner'
'Friedhelm Aubke'

_publ_contact_author_address
;
   Department of Chemistry
   The University of British Columbia
   2036 Main Mall
   Vancouver, B.C.
   V6T 1Z1
   Canada
;
_publ_contact_author_name ' Friedhelm Aubke'
_publ_section_title
;
 The Synthesis and the Molecular Structure of
 Hexakis(carbonyl)hexafluoroantimonato(V)tungsten(II)
 Undecafluorodiantimonate(V), [W(CO)6(FSbF5)][Sb2F11]
;
_journal_name_full 'Inorganic Chemistry'
_journal_page_first 2172
_journal_page_last 2177
_journal_paper_doi 10.1021/ic991331j
_journal_volume 39
_journal_year 2000
_chemical_formula_sum 'C6 F17 O6 Sb3 W'
_chemical_formula_weight 1040.14
_space_group_IT_number 4
_symmetry_cell_setting monoclinic
_symmetry_Int_Tables_number 4
_symmetry_space_group_name_Hall 'P 2yb'
_symmetry_space_group_name_H-M 'P 1 21 1'
_audit_creation_date 1998-06-11
_audit_creation_method 'by teXsan v1.8'
_cell_angle_alpha 90
_cell_angle_beta 111.5967(6)
_cell_angle_gamma 90
_cell_formula_units_Z 2
_cell_length_a 8.2051(12)
_cell_length_b 16.511(3)
_cell_length_c 8.1432(2)
_cell_measurement_reflns_used 7675
_cell_measurement_temperature 180.2
_cell_measurement_theta_max 30.0
_cell_measurement_theta_min 2.0
_cell_volume 1025.7(2)
_computing_cell_refinement 'MSC/AFC Diffractometer Control'
_computing_data_collection 'MSC/AFC Diffractometer Control'
_computing_data_reduction 'teXsan (MSC, 1992-1997)'
_computing_publication_material 'teXsan (MSC, 1992-1997)'
_computing_structure_refinement 'teXsan (MSC, 1992-1997)'
_computing_structure_solution
;
'DIRDIF92 PATTY (Beurskens, 1992)
;
_diffrn_ambient_temperature 180.2
_diffrn_measurement_device_type 'Quantum CCD'
_diffrn_orient_matrix_UB_11 0.00000
_diffrn_orient_matrix_UB_12 0.00000
_diffrn_orient_matrix_UB_13 0.00000
_diffrn_orient_matrix_UB_21 0.00000
_diffrn_orient_matrix_UB_22 0.00000
_diffrn_orient_matrix_UB_23 0.00000
_diffrn_orient_matrix_UB_31 0.00000
_diffrn_orient_matrix_UB_32 0.00000
_diffrn_orient_matrix_UB_33 0.00000
_diffrn_radiation_detector CCD
_diffrn_radiation_monochromator graphite
_diffrn_radiation_source 'X-ray tube'
_diffrn_radiation_type 'Mo K\a'
_diffrn_radiation_wavelength 0.7107
_diffrn_reflns_av_R_equivalents 0.02855
_diffrn_reflns_av_sigmaI/netI 0.050
_diffrn_reflns_limit_h_max 9
_diffrn_reflns_limit_h_min -9
_diffrn_reflns_limit_k_max 23
_diffrn_reflns_limit_k_min -20
_diffrn_reflns_limit_l_max 9
_diffrn_reflns_limit_l_min -11
_diffrn_reflns_number 9112
_diffrn_reflns_reduction_process 'Lp corrections applied'
_diffrn_reflns_theta_max 30.01
_diffrn_reflns_theta_min 2.46
_diffrn_standards_decay_% 0.00
_diffrn_standards_interval_count 0
_diffrn_standards_number 0
_exptl_absorpt_coefficient_mu 9.671
_exptl_absorpt_correction_T_max 1.000
_exptl_absorpt_correction_T_min 0.592
_exptl_crystal_colour yellow
_exptl_crystal_density_diffrn 3.367
_exptl_crystal_density_meas ?
_exptl_crystal_description block
_exptl_crystal_F_000 928.00
_exptl_crystal_size_max 0.35
_exptl_crystal_size_mid 0.30
_exptl_crystal_size_min 0.25
_refine_diff_density_max 1.29
_refine_diff_density_min -1.77
_refine_ls_extinction_method none
_refine_ls_goodness_of_fit_all 1.124
_refine_ls_goodness_of_fit_ref 1.120
_refine_ls_matrix_type full
_refine_ls_number_constraints 0
_refine_ls_number_parameters 297
_refine_ls_number_reflns 4380
_refine_ls_number_restraints 0
_refine_ls_R_factor_all 0.0428
_refine_ls_shift/su_max 0.0000
_refine_ls_shift/su_mean 0.0000
_refine_ls_structure_factor_coef Fsqd
_refine_ls_weighting_details 'w = 1/[\s^2^(Fo)]'
_refine_ls_weighting_scheme sigma
_refine_ls_wR_factor_all 0.0475
_reflns_number_gt 4380
_reflns_number_total 4410
_reflns_threshold_expression I>0.00\s(I)
_cod_data_source_file ic991331j.cif
_cod_data_source_block fa123
_cod_depositor_comments
;
The following automatic conversions were performed:

'_exptl_crystal_density_meas' value 'not measured' was changed to '?'
- the value is perceived as not measured.

Automatic conversion script
Id: cif_fix_values 3008 2015-01-20 13:52:24Z robertas 
;
_cod_original_cell_volume 1025.8(2)
_cod_original_sg_symbol_H-M 'P 21 '
_cod_original_formula_sum 'C6 F17 O6 Sb3 W '
_cod_database_code 4320946

loop_
_symmetry_equiv_pos_as_xyz
'   +x,   +y,   +z'
'   -x,1/2+y,   -z'

loop_
_atom_site_label
_atom_site_fract_x
_atom_site_fract_y
_atom_site_fract_z
_atom_site_U_iso_or_equiv
_atom_site_occupancy
_atom_site_refinement_flags
_atom_site_adp_type
_atom_site_calc_flag
_atom_site_calc_attached_atom
W(1) -0.26505(4) 0.4480 0.17833(4) 0.00964(7) 1.000 . Uani d ?
Sb(1) 0.09820(8) 0.49475(4) 0.64987(7) 0.01555(14) 1.000 . Uani d ?
Sb(2) 0.42922(8) 0.23618(4) 0.49328(7) 0.01707(15) 1.000 . Uani d ?
Sb(3) 0.87976(8) 0.18645(4) 0.86660(8) 0.0196(2) 1.000 . Uani d ?
F(1) -0.1060(7) 0.5017(3) 0.4189(6) 0.0210(13) 1.000 . Uani d ?
F(2) 0.2896(7) 0.4826(4) 0.8617(6) 0.033(2) 1.000 . Uani d ?
F(3) 0.2171(8) 0.4547(6) 0.5151(7) 0.066(2) 1.000 . Uani d ?
F(4) 0.0191(11) 0.3920(4) 0.6606(9) 0.077(3) 1.000 . Uani d ?
F(5) -0.0464(9) 0.5286(7) 0.7590(8) 0.092(3) 1.000 . Uani d ?
F(6) 0.1510(11) 0.5977(4) 0.6154(8) 0.073(3) 1.000 . Uani d ?
F(7) 0.6692(7) 0.1900(4) 0.6380(6) 0.0337(15) 1.000 . Uani d ?
F(8) 0.2181(8) 0.2803(4) 0.3627(8) 0.041(2) 1.000 . Uani d ?
F(9) 0.4565(8) 0.1799(4) 0.3100(7) 0.044(2) 1.000 . Uani d ?
F(10) 0.3407(9) 0.1449(4) 0.5598(9) 0.047(2) 1.000 . Uani d ?
F(11) 0.4468(8) 0.2873(4) 0.7007(7) 0.037(2) 1.000 . Uani d ?
F(12) 0.5527(8) 0.3215(4) 0.4439(8) 0.039(2) 1.000 . Uani d ?
F(13) 1.0738(9) 0.1786(6) 1.0741(8) 0.069(3) 1.000 . Uani d ?
F(14) 0.9241(9) 0.0840(3) 0.8013(9) 0.051(2) 1.000 . Uani d ?
F(15) 0.7225(9) 0.1428(6) 0.9536(9) 0.073(3) 1.000 . Uani d ?
F(16) 0.8192(10) 0.2894(4) 0.9128(12) 0.085(3) 1.000 . Uani d ?
F(17) 1.0032(9) 0.2290(5) 0.7431(9) 0.064(2) 1.000 . Uani d ?
O(1) -0.5713(9) 0.3214(4) 0.0226(8) 0.028(2) 1.000 . Uani d ?
O(2) -0.3810(7) 0.4526(5) -0.2387(6) 0.0235(15) 1.000 . Uani d ?
O(3) 0.0921(9) 0.4147(4) 0.1001(8) 0.025(2) 1.000 . Uani d ?
O(4) -0.1296(9) 0.2729(4) 0.3626(9) 0.031(2) 1.000 . Uani d ?
O(5) -0.5602(9) 0.4961(4) 0.3394(9) 0.031(2) 1.000 . Uani d ?
O(6) -0.3579(9) 0.6350(4) 0.0597(9) 0.030(2) 1.000 . Uani d ?
C(1) -0.4600(13) 0.3692(5) 0.0717(12) 0.017(2) 1.000 . Uani d ?
C(2) -0.3415(10) 0.4471(7) -0.0876(9) 0.014(2) 1.000 . Uani d ?
C(3) -0.0316(12) 0.4279(5) 0.1251(11) 0.017(2) 1.000 . Uani d ?
C(4) -0.1735(12) 0.3334(5) 0.3040(11) 0.018(2) 1.000 . Uani d ?
C(5) -0.4576(12) 0.4791(6) 0.2855(10) 0.018(2) 1.000 . Uani d ?
C(6) -0.3251(11) 0.5709(5) 0.1003(10) 0.014(2) 1.000 . Uani d ?

loop_
_atom_site_aniso_label
_atom_site_aniso_U_11
_atom_site_aniso_U_22
_atom_site_aniso_U_33
_atom_site_aniso_U_12
_atom_site_aniso_U_13
_atom_site_aniso_U_23
W(1) 0.00800(15) 0.01068(14) 0.00895(13) 0.0006(2) 0.00160(11) 0.0005(2)
Sb(1) 0.0117(3) 0.0217(3) 0.0103(3) -0.0006(3) 0.0006(2) 0.0005(3)
Sb(2) 0.0171(3) 0.0198(3) 0.0128(3) 0.0037(3) 0.0038(2) 0.0023(2)
Sb(3) 0.0172(3) 0.0207(3) 0.0165(3) 0.0023(3) 0.0009(3) -0.0049(3)
F(1) 0.017(3) 0.024(3) 0.012(2) 0.007(2) -0.005(2) -0.002(2)
F(2) 0.019(3) 0.053(4) 0.017(3) 0.005(3) -0.006(2) 0.008(3)
F(3) 0.041(4) 0.123(7) 0.032(3) 0.043(5) 0.012(3) 0.004(5)
F(4) 0.096(7) 0.060(5) 0.042(4) -0.049(5) -0.015(4) 0.025(4)
F(5) 0.037(5) 0.215(11) 0.024(3) 0.010(6) 0.009(3) -0.028(5)
F(6) 0.099(7) 0.033(4) 0.044(4) -0.036(4) -0.025(4) 0.006(3)
F(7) 0.033(3) 0.039(3) 0.014(2) 0.016(3) -0.009(2) -0.002(3)
F(8) 0.030(4) 0.041(4) 0.040(3) 0.013(3) 0.000(3) -0.002(3)
F(9) 0.054(4) 0.051(4) 0.018(3) 0.011(4) 0.004(3) -0.024(3)
F(10) 0.041(4) 0.031(4) 0.064(4) -0.016(3) 0.014(4) 0.013(3)
F(11) 0.039(4) 0.056(4) 0.017(3) 0.009(3) 0.013(3) -0.006(3)
F(12) 0.036(4) 0.040(4) 0.047(4) 0.001(3) 0.021(3) 0.020(3)
F(13) 0.037(4) 0.115(7) 0.033(4) 0.017(5) -0.014(3) -0.023(4)
F(14) 0.045(4) 0.021(3) 0.064(4) 0.020(3) -0.008(4) -0.002(3)
F(15) 0.031(4) 0.141(8) 0.048(4) 0.000(5) 0.015(4) 0.038(5)
F(16) 0.054(5) 0.042(4) 0.132(7) 0.002(4) 0.001(5) -0.060(5)
F(17) 0.039(4) 0.072(5) 0.083(5) 0.002(4) 0.026(4) 0.042(4)
O(1) 0.031(4) 0.029(4) 0.020(3) -0.015(3) 0.004(3) -0.002(3)
O(2) 0.028(3) 0.026(3) 0.014(3) -0.001(4) 0.006(2) -0.002(3)
O(3) 0.019(4) 0.032(4) 0.030(4) -0.002(3) 0.014(3) 0.001(3)
O(4) 0.028(4) 0.021(4) 0.044(4) 0.010(3) 0.015(4) 0.011(3)
O(5) 0.027(4) 0.032(4) 0.046(4) 0.010(3) 0.029(4) 0.007(4)
O(6) 0.035(5) 0.019(4) 0.037(4) 0.005(3) 0.014(3) 0.007(3)
C(1) 0.023(5) 0.011(4) 0.024(5) 0.006(4) 0.017(4) 0.004(4)
C(2) 0.014(4) 0.015(4) 0.012(3) -0.004(5) 0.003(3) 0.002(5)
C(3) 0.027(5) 0.008(5) 0.019(4) 0.001(4) 0.010(4) 0.001(3)
C(4) 0.024(5) 0.022(5) 0.015(4) -0.002(4) 0.014(4) -0.003(4)
C(5) 0.019(5) 0.023(5) 0.008(4) -0.004(4) 0.001(4) 0.002(3)
C(6) 0.014(5) 0.017(5) 0.011(4) 0.000(4) 0.006(4) -0.002(3)

loop_
_atom_type_symbol
_atom_type_oxidation_number
_atom_type_number_in_cell
_atom_type_scat_dispersion_real
_atom_type_scat_dispersion_imag
_atom_type_scat_source
C 0 12 0.002 0.002
;International Tables for Crystallography
(1992, Vol. C, Tables 4.2.6.8 and 6.1.1.1)
;
F 0 34 0.014 0.010
;International Tables for Crystallography
(1992, Vol. C, Tables 4.2.6.8 and 6.1.1.1)
;
O 0 12 0.008 0.006
;International Tables for Crystallography
(1992, Vol. C, Tables 4.2.6.8 and 6.1.1.1)
;
Sb 0 6 -0.816 1.546
;International Tables for Crystallography
(1992, Vol. C, Tables 4.2.6.8 and 6.1.1.1)
;
W 0 2 -1.421 6.872
;International Tables for Crystallography
(1992, Vol. C, Tables 4.2.6.8 and 6.1.1.1)
;

loop_
_geom_angle_atom_site_label_1
_geom_angle_atom_site_label_2
_geom_angle_atom_site_label_3
_geom_angle
_geom_angle_site_symmetry_1
_geom_angle_site_symmetry_2
_geom_angle_site_symmetry_3
_geom_angle_publ_flag
F(1) W(1) C(1) 143.3(3) . . . yes
F(1) W(1) C(2) 147.2(3) . . . yes
F(1) W(1) C(3) 87.7(3) . . . yes
F(1) W(1) C(4) 86.5(3) . . . yes
F(1) W(1) C(5) 79.4(3) . . . yes
F(1) W(1) C(6) 82.7(3) . . . yes
C(1) W(1) C(2) 69.3(4) . . . yes
C(1) W(1) C(3) 116.4(3) . . . yes
C(1) W(1) C(4) 73.6(3) . . . yes
C(1) W(1) C(5) 74.9(3) . . . yes
C(1) W(1) C(6) 115.5(3) . . . yes
C(2) W(1) C(3) 74.3(3) . . . yes
C(2) W(1) C(4) 114.8(4) . . . yes
C(2) W(1) C(5) 117.1(3) . . . yes
C(2) W(1) C(6) 74.9(4) . . . yes
C(3) W(1) C(4) 77.2(3) . . . yes
C(3) W(1) C(5) 167.1(3) . . . yes
C(3) W(1) C(6) 102.3(3) . . . yes
C(4) W(1) C(5) 101.5(3) . . . yes
C(4) W(1) C(6) 169.2(3) . . . yes
C(5) W(1) C(6) 76.5(3) . . . yes
F(1) Sb(1) F(2) 177.0(2) . . . yes
F(1) Sb(1) F(3) 84.5(2) . . . yes
F(1) Sb(1) F(4) 84.8(3) . . . yes
F(1) Sb(1) F(5) 88.3(3) . . . yes
F(1) Sb(1) F(6) 88.1(3) . . . yes
F(2) Sb(1) F(3) 93.6(3) . . . yes
F(2) Sb(1) F(4) 92.8(3) . . . yes
F(2) Sb(1) F(5) 93.4(3) . . . yes
F(2) Sb(1) F(6) 94.4(3) . . . yes
F(3) Sb(1) F(4) 88.3(4) . . . yes
F(3) Sb(1) F(5) 172.0(3) . . . yes
F(3) Sb(1) F(6) 92.0(4) . . . yes
F(4) Sb(1) F(5) 87.4(5) . . . yes
F(4) Sb(1) F(6) 172.8(3) . . . yes
F(5) Sb(1) F(6) 91.4(5) . . . yes
F(7) Sb(2) F(8) 178.2(3) . . . yes
F(7) Sb(2) F(9) 84.2(2) . . . yes
F(7) Sb(2) F(10) 85.7(3) . . . yes
F(7) Sb(2) F(11) 84.7(2) . . . yes
F(7) Sb(2) F(12) 85.5(3) . . . yes
F(8) Sb(2) F(9) 95.8(3) . . . yes
F(8) Sb(2) F(10) 96.1(3) . . . yes
F(8) Sb(2) F(11) 95.1(3) . . . yes
F(8) Sb(2) F(12) 92.7(3) . . . yes
F(9) Sb(2) F(10) 90.2(3) . . . yes
F(9) Sb(2) F(11) 168.9(3) . . . yes
F(9) Sb(2) F(12) 88.2(3) . . . yes
F(10) Sb(2) F(11) 90.7(3) . . . yes
F(10) Sb(2) F(12) 171.2(3) . . . yes
F(11) Sb(2) F(12) 89.2(3) . . . yes
F(7) Sb(3) F(13) 177.5(3) . . . yes
F(7) Sb(3) F(14) 87.3(2) . . . yes
F(7) Sb(3) F(15) 83.3(3) . . . yes
F(7) Sb(3) F(16) 87.6(3) . . . yes
F(7) Sb(3) F(17) 86.6(3) . . . yes
F(13) Sb(3) F(14) 90.2(3) . . . yes
F(13) Sb(3) F(15) 96.4(3) . . . yes
F(13) Sb(3) F(16) 94.8(4) . . . yes
F(13) Sb(3) F(17) 93.7(3) . . . yes
F(14) Sb(3) F(15) 89.6(4) . . . yes
F(14) Sb(3) F(16) 174.9(3) . . . yes
F(14) Sb(3) F(17) 89.2(4) . . . yes
F(15) Sb(3) F(16) 90.2(4) . . . yes
F(15) Sb(3) F(17) 169.8(3) . . . yes
F(16) Sb(3) F(17) 90.2(4) . . . yes
W(1) F(1) Sb(1) 149.7(3) . . . yes
Sb(2) F(7) Sb(3) 149.4(3) . . . yes
W(1) C(1) O(1) 174.8(8) . . . yes
W(1) C(2) O(2) 174.8(9) . . . yes
W(1) C(3) O(3) 177.5(7) . . . yes
W(1) C(4) O(4) 177.3(8) . . . yes
W(1) C(5) O(5) 178.9(7) . . . yes
W(1) C(6) O(6) 179.3(8) . . . yes

loop_
_geom_bond_atom_site_label_1
_geom_bond_atom_site_label_2
_geom_bond_distance
_geom_bond_site_symmetry_1
_geom_bond_site_symmetry_2
_geom_bond_publ_flag
W(1) F(1) 2.109(5) . . yes
W(1) C(1) 1.996(9) . . yes
W(1) C(2) 2.021(7) . . yes
W(1) C(3) 2.139(9) . . yes
W(1) C(4) 2.150(9) . . yes
W(1) C(5) 2.130(10) . . yes
W(1) C(6) 2.131(9) . . yes
Sb(1) F(1) 2.010(4) . . yes
Sb(1) F(2) 1.868(5) . . yes
Sb(1) F(3) 1.839(6) . . yes
Sb(1) F(4) 1.829(6) . . yes
Sb(1) F(5) 1.812(7) . . yes
Sb(1) F(6) 1.801(6) . . yes
Sb(2) F(7) 2.034(5) . . yes
Sb(2) F(8) 1.818(6) . . yes
Sb(2) F(9) 1.841(5) . . yes
Sb(2) F(10) 1.840(6) . . yes
Sb(2) F(11) 1.846(5) . . yes
Sb(2) F(12) 1.864(6) . . yes
Sb(3) F(7) 2.022(5) . . yes
Sb(3) F(13) 1.851(6) . . yes
Sb(3) F(14) 1.848(6) . . yes
Sb(3) F(15) 1.833(7) . . yes
Sb(3) F(16) 1.849(6) . . yes
Sb(3) F(17) 1.811(6) . . yes
O(1) C(1) 1.160(10) . . yes
O(2) C(2) 1.155(8) . . yes
O(3) C(3) 1.128(10) . . yes
O(4) C(4) 1.109(10) . . yes
O(5) C(5) 1.118(10) . . yes
O(6) C(6) 1.111(10) . . yes

loop_
_geom_contact_atom_site_label_1
_geom_contact_atom_site_label_2
_geom_contact_distance
_geom_contact_site_symmetry_1
_geom_contact_site_symmetry_2
_geom_contact_publ_flag
W(1) F(14) 3.544(6) . 2_656 no
F(1) F(14) 3.044(9) . 2_656 no
F(1) F(10) 3.094(7) . 2_556 no
F(2) C(1) 2.839(10) . 1_656 no
F(2) C(2) 2.959(10) . 1_656 no
F(2) O(1) 3.000(9) . 1_656 no
F(2) F(15) 3.062(10) . 2_657 no
F(2) O(2) 3.138(8) . 1_656 no
F(2) O(3) 3.157(8) . 1_556 no
F(2) C(5) 3.309(9) . 1_656 no
F(2) C(6) 3.373(10) . 1_656 no
F(3) O(5) 2.790(9) . 1_655 no
F(3) F(8) 3.136(11) . . no
F(3) O(2) 3.167(8) . 1_656 no
F(3) F(14) 3.217(10) . 2_656 no
F(3) F(11) 3.373(10) . . no
F(4) F(17) 2.790(10) . 1_455 no
F(4) O(3) 3.425(10) . 1_556 no
F(4) F(16) 3.501(12) . 1_455 no
F(5) F(13) 2.874(14) . 2_657 no
F(5) O(2) 3.025(10) . 1_556 no
F(5) O(3) 3.196(11) . 1_556 no
F(5) C(3) 3.376(11) . 1_556 no
F(5) C(2) 3.385(12) . 1_556 no
F(5) F(15) 3.393(11) . 2_657 no
F(5) F(10) 3.412(10) . 2_556 no
F(5) F(14) 3.467(9) . 2_657 no
F(6) O(4) 2.908(9) . 2_556 no
F(6) F(14) 3.226(10) . 2_656 no
F(6) F(7) 3.316(9) . 2_656 no
F(6) F(9) 3.338(10) . 2_656 no
F(6) F(15) 3.357(9) . 2_657 no
F(6) F(17) 3.479(10) . 2_656 no
F(7) O(5) 3.347(9) . 2_546 no
F(7) O(4) 3.515(9) . 1_655 no
F(8) F(13) 2.774(9) . 1_454 no
F(8) O(4) 2.856(9) . . no
F(8) O(3) 2.990(9) . . no
F(8) C(4) 3.193(11) . . no
F(8) C(3) 3.311(10) . . no
F(9) O(6) 2.910(8) . 2_545 no
F(9) F(13) 3.018(9) . 1_454 no
F(9) O(1) 3.255(9) . 1_655 no
F(9) C(6) 3.592(9) . 2_545 no
F(10) O(5) 2.977(10) . 2_546 no
F(10) C(5) 3.017(10) . 2_546 no
F(10) O(6) 3.054(9) . 2_546 no
F(10) C(6) 3.071(10) . 2_546 no
F(11) O(1) 2.738(8) . 1_656 no
F(11) O(2) 3.030(10) . 1_656 no
F(11) C(1) 3.136(10) . 1_656 no
F(11) C(2) 3.278(11) . 1_656 no
F(11) O(6) 3.422(9) . 2_546 no
F(12) C(4) 2.875(11) . 1_655 no
F(12) C(5) 2.892(10) . 1_655 no
F(12) O(4) 3.024(9) . 1_655 no
F(12) O(5) 3.051(9) . 1_655 no
F(12) C(1) 3.096(10) . 1_655 no
F(12) O(1) 3.199(9) . 1_655 no
F(12) O(2) 3.260(9) . 1_656 no
F(13) O(6) 3.001(10) . 2_646 no
F(13) C(6) 3.403(11) . 2_646 no
F(14) C(3) 2.719(9) . 2_646 no
F(14) O(3) 2.925(9) . 2_646 no
F(14) C(6) 3.094(11) . 2_646 no
F(14) O(5) 3.134(10) . 2_546 no
F(14) O(6) 3.419(10) . 2_646 no
F(15) O(6) 2.957(10) . 2_546 no
F(15) O(5) 3.315(11) . 2_546 no
F(15) C(6) 3.344(11) . 2_546 no
F(15) C(5) 3.564(12) . 2_546 no
F(16) C(3) 2.856(10) . 1_656 no
F(16) C(2) 2.918(12) . 1_656 no
F(16) O(3) 3.017(9) . 1_656 no
F(16) O(2) 3.161(10) . 1_656 no
F(16) C(4) 3.246(12) . 1_656 no
F(16) C(1) 3.292(12) . 1_656 no
F(16) O(4) 3.540(12) . 1_656 no
F(17) O(4) 2.971(10) . 1_655 no
F(17) O(6) 3.165(10) . 2_646 no
F(17) C(6) 3.596(11) . 2_646 no
O(1) O(6) 3.158(9) . 2_445 no
O(1) O(3) 3.418(9) . 1_455 no
O(2) O(5) 3.281(8) . 1_554 no
O(3) O(5) 3.107(10) . 1_655 no
O(3) C(5) 3.600(11) . 1_655 no

loop_
_geom_torsion_atom_site_label_1
_geom_torsion_atom_site_label_2
_geom_torsion_atom_site_label_3
_geom_torsion_atom_site_label_4
_geom_torsion_site_symmetry_1
_geom_torsion_site_symmetry_2
_geom_torsion_site_symmetry_3
_geom_torsion_site_symmetry_4
_geom_torsion
_geom_torsion_publ_flag
W(1) F(1) Sb(1) F(2) . . . . -4.0(48) no
W(1) F(1) Sb(1) F(3) . . . . 47.3(6) no
W(1) F(1) Sb(1) F(4) . . . . -41.5(6) no
W(1) F(1) Sb(1) F(5) . . . . -129.0(6) no
W(1) F(1) Sb(1) F(6) . . . . 139.5(6) no
Sb(1) F(1) W(1) C(1) . . . . 78.0(7) no
Sb(1) F(1) W(1) C(2) . . . . -111.5(7) no
Sb(1) F(1) W(1) C(3) . . . . -55.7(6) no
Sb(1) F(1) W(1) C(4) . . . . 21.6(6) no
Sb(1) F(1) W(1) C(5) . . . . 124.0(6) no
Sb(1) F(1) W(1) C(6) . . . . -158.4(6) no
Sb(2) F(7) Sb(3) F(13) . . . . 148.9(70) no
Sb(2) F(7) Sb(3) F(14) . . . . 157.0(7) no
Sb(2) F(7) Sb(3) F(15) . . . . 67.1(7) no
Sb(2) F(7) Sb(3) F(16) . . . . -23.3(7) no
Sb(2) F(7) Sb(3) F(17) . . . . -113.7(7) no
Sb(3) F(7) Sb(2) F(8) . . . . 78.8(81) no
Sb(3) F(7) Sb(2) F(9) . . . . 171.9(7) no
Sb(3) F(7) Sb(2) F(10) . . . . -97.5(7) no
Sb(3) F(7) Sb(2) F(11) . . . . -6.4(6) no
Sb(3) F(7) Sb(2) F(12) . . . . 83.2(7) no
F(1) W(1) C(1) O(1) . . . . -13.5(87) no
F(1) W(1) C(2) O(2) . . . . -21.9(81) no
F(1) W(1) C(3) O(3) . . . . 89(17) no
F(1) W(1) C(4) O(4) . . . . -173(17) no
F(1) W(1) C(5) O(5) . . . . 129(42) no
F(1) W(1) C(6) O(6) . . . . -105(63) no
O(1) C(1) W(1) C(2) . . . . 171.9(85) no
O(1) C(1) W(1) C(3) . . . . 112.7(84) no
O(1) C(1) W(1) C(4) . . . . 46.5(84) no
O(1) C(1) W(1) C(5) . . . . -60.6(84) no
O(1) C(1) W(1) C(6) . . . . -127.3(84) no
O(2) C(2) W(1) C(1) . . . . 152.1(79) no
O(2) C(2) W(1) C(3) . . . . -81.0(77) no
O(2) C(2) W(1) C(4) . . . . -148.5(77) no
O(2) C(2) W(1) C(5) . . . . 92.5(77) no
O(2) C(2) W(1) C(6) . . . . 26.7(77) no
O(3) C(3) W(1) C(1) . . . . -62(17) no
O(3) C(3) W(1) C(2) . . . . -118(17) no
O(3) C(3) W(1) C(4) . . . . 2(17) no
O(3) C(3) W(1) C(5) . . . . 88(17) no
O(3) C(3) W(1) C(6) . . . . 171(17) no
O(4) C(4) W(1) C(1) . . . . 38(17) no
O(4) C(4) W(1) C(2) . . . . -19(17) no
O(4) C(4) W(1) C(3) . . . . -85(17) no
O(4) C(4) W(1) C(5) . . . . 108(17) no
O(4) C(4) W(1) C(6) . . . . -173(16) no
O(5) C(5) W(1) C(1) . . . . -77(42) no
O(5) C(5) W(1) C(2) . . . . -20(42) no
O(5) C(5) W(1) C(3) . . . . 131(42) no
O(5) C(5) W(1) C(4) . . . . -146(42) no
O(5) C(5) W(1) C(6) . . . . 44(42) no
O(6) C(6) W(1) C(1) . . . . 41(63) no
O(6) C(6) W(1) C(2) . . . . 99(63) no
O(6) C(6) W(1) C(3) . . . . 169(63) no
O(6) C(6) W(1) C(4) . . . . -105(63) no
O(6) C(6) W(1) C(5) . . . . -25(63) no
